data_4110187
loop_
_publ_author_name
'Kevin A. Kreisel'
'Glenn P. A. Yap'
'Olga Dmitrenko'
'Clark R. Landis'
'Klaus H. Theopold'

_publ_section_title
;
 The Shortest Metal-Metal Bond Yet: Molecular and Electronic Structure of
 a Dinuclear Chromium Diazadiene Complex
;
_journal_name_full 'Journal of the American Chemical Society'
_journal_page_first 14162
_journal_page_last 14163
_journal_paper_doi 10.1021/ja076356t
_journal_volume 129
_journal_year 2007
_chemical_formula_sum 'C52 H72 Cr2 N4'
_chemical_formula_weight 857.14
_chemical_name_systematic
; 
 ? 
;
_space_group_IT_number 15
_symmetry_cell_setting monoclinic
_symmetry_space_group_name_Hall '-C 2yc'
_symmetry_space_group_name_H-M 'C 1 2/c 1'
_atom_sites_solution_hydrogens geom
_atom_sites_solution_primary direct
_atom_sites_solution_secondary difmap
_audit_creation_method SHELXL-97
_cell_angle_alpha 90.00
_cell_angle_beta 112.718(18)
_cell_angle_gamma 90.00
_cell_formula_units_Z 4
_cell_length_a 22.387(8)
_cell_length_b 9.742(3)
_cell_length_c 24.917(7)
_cell_measurement_reflns_used 993
_cell_measurement_temperature 120(2)
_cell_measurement_theta_max 28.26
_cell_measurement_theta_min 2.32
_cell_volume 5013(3)
_computing_cell_refinement 'SAINT (Bruker, 2002)'
_computing_data_collection 'SMART (Bruker, 2002)'
_computing_data_reduction SAINT
_computing_molecular_graphics 'SHELXTL (Sheldrick, 2001)'
_computing_publication_material SHELXTL
_computing_structure_refinement 'SHELXL-97 (Sheldrick, 1997)'
_computing_structure_solution 'SHELXS-97 (Sheldrick, 1990)'
_diffrn_ambient_temperature 293(2)
_diffrn_detector_area_resol_mean 836.6
_diffrn_measured_fraction_theta_full 0.998
_diffrn_measured_fraction_theta_max 0.998
_diffrn_measurement_device_type 'Bruker AXS APEX diffractometer'
_diffrn_measurement_method \w
_diffrn_radiation_monochromator graphite
_diffrn_radiation_source 'fine-focus sealed tube'
_diffrn_radiation_type MoK\a
_diffrn_radiation_wavelength 0.71073
_diffrn_reflns_av_R_equivalents 0.0344
_diffrn_reflns_av_sigmaI/netI 0.0285
_diffrn_reflns_limit_h_max 26
_diffrn_reflns_limit_h_min -26
_diffrn_reflns_limit_k_max 11
_diffrn_reflns_limit_k_min -11
_diffrn_reflns_limit_l_max 29
_diffrn_reflns_limit_l_min -29
_diffrn_reflns_number 22268
_diffrn_reflns_theta_full 25.00
_diffrn_reflns_theta_max 24.99
_diffrn_reflns_theta_min 1.77
_diffrn_standards_decay_% 1
_diffrn_standards_interval_count 0
_diffrn_standards_interval_time 0
_diffrn_standards_number 0
_exptl_absorpt_coefficient_mu 0.469
_exptl_absorpt_correction_T_max 0.9724
_exptl_absorpt_correction_T_min 0.8613
_exptl_absorpt_correction_type multi-scan
_exptl_absorpt_process_details 'SADABS (Sheldrick, 2003)'
_exptl_crystal_colour red
_exptl_crystal_density_diffrn 1.136
_exptl_crystal_description plate
_exptl_crystal_F_000 1840
_exptl_crystal_size_max 0.33
_exptl_crystal_size_mid 0.27
_exptl_crystal_size_min 0.06
_refine_diff_density_max 1.816
_refine_diff_density_min -0.325
_refine_diff_density_rms 0.065
_refine_ls_extinction_method none
_refine_ls_goodness_of_fit_ref 1.018
_refine_ls_hydrogen_treatment constr
_refine_ls_matrix_type full
_refine_ls_number_parameters 270
_refine_ls_number_reflns 4410
_refine_ls_number_restraints 0
_refine_ls_restrained_S_all 1.018
_refine_ls_R_factor_all 0.0549
_refine_ls_R_factor_gt 0.0470
_refine_ls_shift/su_max 0.000
_refine_ls_shift/su_mean 0.000
_refine_ls_structure_factor_coef Fsqd
_refine_ls_weighting_details 'calc w=1/[\s^2^(Fo^2^)+(0.0625P)^2^+10.3564P] where P=(Fo^2^+2Fc^2^)/3'
_refine_ls_weighting_scheme calc
_refine_ls_wR_factor_gt 0.1205
_refine_ls_wR_factor_ref 0.1282
_reflns_number_gt 3813
_reflns_number_total 4410
_reflns_threshold_expression >2sigma(I)
_cod_data_source_file ja076356tsi20070930_113023.cif
_cod_data_source_block klat395a
_cod_database_code 4110187

loop_
_symmetry_equiv_pos_as_xyz
'x, y, z'
'-x, y, -z+1/2'
'x+1/2, y+1/2, z'
'-x+1/2, y+1/2, -z+1/2'
'-x, -y, -z'
'x, -y, z-1/2'
'-x+1/2, -y+1/2, -z'
'x+1/2, -y+1/2, z-1/2'

loop_
_atom_site_label
_atom_site_type_symbol
_atom_site_fract_x
_atom_site_fract_y
_atom_site_fract_z
_atom_site_U_iso_or_equiv
_atom_site_adp_type
_atom_site_occupancy
_atom_site_symmetry_multiplicity
_atom_site_calc_flag
_atom_site_refinement_flags
Cr1 Cr 0.469992(18) 0.13785(4) 0.213316(16) 0.02358(14) Uani 1 1 d .
N1 N 0.44370(9) -0.0499(2) 0.19784(8) 0.0249(4) Uani 1 1 d .
N2 N 0.46287(10) 0.3260(2) 0.18974(8) 0.0253(4) Uani 1 1 d .
C1 C 0.32806(12) -0.0880(3) 0.17357(12) 0.0330(6) Uani 1 1 d .
C2 C 0.26603(13) -0.1151(3) 0.13174(14) 0.0427(7) Uani 1 1 d .
H2A H 0.2316 -0.1259 0.1435 0.051 Uiso 1 1 calc R
C3 C 0.25521(13) -0.1258(3) 0.07405(14) 0.0448(8) Uani 1 1 d .
H3A H 0.2139 -0.1455 0.0471 0.054 Uiso 1 1 calc R
C4 C 0.30529(14) -0.1077(3) 0.05580(13) 0.0422(7) Uani 1 1 d .
H4A H 0.2971 -0.1139 0.0163 0.051 Uiso 1 1 calc R
C5 C 0.36841(12) -0.0800(3) 0.09532(11) 0.0323(6) Uani 1 1 d .
C6 C 0.37892(11) -0.0722(2) 0.15449(11) 0.0276(5) Uani 1 1 d .
C7 C 0.33873(14) -0.0754(3) 0.23751(13) 0.0406(7) Uani 1 1 d .
H7A H 0.3851 -0.0602 0.2594 0.049 Uiso 1 1 calc R
C8 C 0.3206(3) -0.2061(4) 0.26072(19) 0.0863(14) Uani 1 1 d .
H8A H 0.3440 -0.2820 0.2538 0.129 Uiso 1 1 calc R
H8B H 0.2749 -0.2220 0.2413 0.129 Uiso 1 1 calc R
H8C H 0.3314 -0.1969 0.3018 0.129 Uiso 1 1 calc R
C9 C 0.30354(19) 0.0473(4) 0.24770(17) 0.0658(10) Uani 1 1 d .
H9A H 0.3198 0.1294 0.2368 0.099 Uiso 1 1 calc R
H9B H 0.3104 0.0521 0.2881 0.099 Uiso 1 1 calc R
H9C H 0.2581 0.0387 0.2247 0.099 Uiso 1 1 calc R
C10 C 0.42374(15) -0.0653(3) 0.07489(12) 0.0436(7) Uani 1 1 d .
H10A H 0.4566 -0.0070 0.1031 0.052 Uiso 1 1 calc R
C11 C 0.40424(18) 0.0029(4) 0.01570(14) 0.0559(9) Uani 1 1 d .
H11A H 0.3837 0.0892 0.0160 0.084 Uiso 1 1 calc R
H11B H 0.3746 -0.0555 -0.0136 0.084 Uiso 1 1 calc R
H11C H 0.4421 0.0181 0.0072 0.084 Uiso 1 1 calc R
C12 C 0.4551(2) -0.2058(5) 0.07511(18) 0.0770(13) Uani 1 1 d .
H12A H 0.4723 -0.2418 0.1140 0.116 Uiso 1 1 calc R
H12B H 0.4895 -0.1955 0.0614 0.116 Uiso 1 1 calc R
H12C H 0.4232 -0.2678 0.0501 0.116 Uiso 1 1 calc R
C13 C 0.47267(12) -0.1682(3) 0.22583(12) 0.0324(6) Uani 1 1 d .
H13A H 0.4537 -0.2519 0.2107 0.039 Uiso 1 1 calc R
C14 C 0.36664(12) 0.3617(3) 0.09914(11) 0.0300(6) Uani 1 1 d .
C15 C 0.34080(14) 0.3840(3) 0.03919(11) 0.0371(6) Uani 1 1 d .
H15A H 0.2963 0.3940 0.0197 0.044 Uiso 1 1 calc R
C16 C 0.38047(14) 0.3913(3) 0.00853(11) 0.0381(6) Uani 1 1 d .
H16A H 0.3625 0.4064 -0.0314 0.046 Uiso 1 1 calc R
C17 C 0.44676(14) 0.3764(3) 0.03665(11) 0.0378(6) Uani 1 1 d .
H17A H 0.4729 0.3819 0.0154 0.045 Uiso 1 1 calc R
C18 C 0.47508(13) 0.3532(3) 0.09672(11) 0.0312(6) Uani 1 1 d .
C19 C 0.43414(12) 0.3464(2) 0.12725(10) 0.0265(5) Uani 1 1 d .
C20 C 0.32234(13) 0.3614(3) 0.13254(12) 0.0390(7) Uani 1 1 d .
H20A H 0.3469 0.3253 0.1716 0.047 Uiso 1 1 calc R
C21 C 0.26235(14) 0.2719(3) 0.10416(13) 0.0445(7) Uani 1 1 d .
H21A H 0.2753 0.1811 0.0982 0.067 Uiso 1 1 calc R
H21B H 0.2354 0.3108 0.0674 0.067 Uiso 1 1 calc R
H21C H 0.2386 0.2674 0.1290 0.067 Uiso 1 1 calc R
C22 C 0.3019(2) 0.5104(4) 0.1388(2) 0.0722(12) Uani 1 1 d .
H22A H 0.3398 0.5654 0.1578 0.108 Uiso 1 1 calc R
H22B H 0.2757 0.5105 0.1616 0.108 Uiso 1 1 calc R
H22C H 0.2774 0.5476 0.1010 0.108 Uiso 1 1 calc R
C23 C 0.54886(13) 0.3417(3) 0.12755(12) 0.0380(6) Uani 1 1 d .
H23A H 0.5583 0.3076 0.1670 0.046 Uiso 1 1 calc R
C24 C 0.57742(16) 0.2404(4) 0.09774(16) 0.0614(10) Uani 1 1 d .
H24A H 0.5567 0.1529 0.0948 0.092 Uiso 1 1 calc R
H24B H 0.6230 0.2311 0.1201 0.092 Uiso 1 1 calc R
H24C H 0.5706 0.2733 0.0595 0.092 Uiso 1 1 calc R
C25 C 0.58094(16) 0.4831(4) 0.13311(18) 0.0645(10) Uani 1 1 d .
H25A H 0.6267 0.4746 0.1551 0.097 Uiso 1 1 calc R
H25B H 0.5627 0.5450 0.1527 0.097 Uiso 1 1 calc R
H25C H 0.5735 0.5181 0.0950 0.097 Uiso 1 1 calc R
C26 C 0.48300(15) 0.4440(3) 0.22087(11) 0.0383(7) Uani 1 1 d .
H26A H 0.4730 0.5276 0.2014 0.046 Uiso 1 1 calc R

loop_
_atom_site_aniso_label
_atom_site_aniso_U_11
_atom_site_aniso_U_22
_atom_site_aniso_U_33
_atom_site_aniso_U_23
_atom_site_aniso_U_13
_atom_site_aniso_U_12
Cr1 0.0255(2) 0.0205(2) 0.0226(2) -0.00036(15) 0.00684(17) -0.00034(15)
N1 0.0218(10) 0.0229(10) 0.0254(10) -0.0030(8) 0.0042(8) -0.0015(8)
N2 0.0296(11) 0.0251(10) 0.0191(10) 0.0015(8) 0.0069(8) 0.0028(8)
C1 0.0283(13) 0.0275(13) 0.0394(15) 0.0000(11) 0.0090(11) -0.0022(11)
C2 0.0278(14) 0.0363(16) 0.060(2) -0.0016(14) 0.0125(13) -0.0022(12)
C3 0.0261(14) 0.0395(16) 0.0495(18) -0.0067(13) -0.0065(13) 0.0004(12)
C4 0.0401(16) 0.0387(16) 0.0327(15) -0.0093(12) -0.0024(12) 0.0041(13)
C5 0.0311(13) 0.0283(13) 0.0307(14) -0.0066(11) 0.0044(11) 0.0040(11)
C6 0.0238(12) 0.0219(12) 0.0304(13) -0.0023(10) 0.0033(10) 0.0001(10)
C7 0.0363(15) 0.0458(17) 0.0445(17) -0.0007(13) 0.0209(13) -0.0054(13)
C8 0.138(4) 0.066(3) 0.070(3) 0.005(2) 0.058(3) -0.023(3)
C9 0.071(2) 0.071(3) 0.058(2) -0.0103(19) 0.0278(19) 0.007(2)
C10 0.0415(16) 0.0560(19) 0.0312(15) -0.0108(13) 0.0117(12) 0.0030(14)
C11 0.066(2) 0.060(2) 0.0447(19) -0.0040(16) 0.0249(17) 0.0057(17)
C12 0.084(3) 0.097(3) 0.065(2) 0.021(2) 0.044(2) 0.050(3)
C13 0.0326(13) 0.0178(12) 0.0416(15) -0.0029(11) 0.0086(11) -0.0024(10)
C14 0.0325(14) 0.0321(13) 0.0230(13) -0.0002(10) 0.0082(11) 0.0018(11)
C15 0.0333(14) 0.0462(17) 0.0256(14) 0.0027(12) 0.0046(11) 0.0046(12)
C16 0.0429(16) 0.0486(17) 0.0178(13) 0.0060(11) 0.0064(11) 0.0035(13)
C17 0.0424(16) 0.0479(17) 0.0257(14) 0.0045(12) 0.0162(12) 0.0003(13)
C18 0.0336(14) 0.0335(14) 0.0239(13) 0.0020(10) 0.0084(11) 0.0010(11)
C19 0.0350(13) 0.0242(12) 0.0184(12) 0.0018(9) 0.0080(10) 0.0031(10)
C20 0.0331(14) 0.0557(18) 0.0270(14) 0.0003(12) 0.0102(12) 0.0026(13)
C21 0.0363(15) 0.0522(18) 0.0456(17) 0.0005(14) 0.0166(14) -0.0008(13)
C22 0.081(3) 0.063(2) 0.095(3) -0.031(2) 0.060(3) -0.010(2)
C23 0.0345(15) 0.0517(18) 0.0275(14) 0.0044(12) 0.0118(12) 0.0008(12)
C24 0.0415(18) 0.074(2) 0.065(2) -0.0142(19) 0.0168(17) 0.0072(17)
C25 0.0374(17) 0.066(2) 0.078(3) -0.0061(19) 0.0092(17) -0.0088(16)
C26 0.0638(19) 0.0192(13) 0.0275(13) 0.0028(10) 0.0128(13) 0.0022(12)

loop_
_atom_type_symbol
_atom_type_description
_atom_type_scat_dispersion_real
_atom_type_scat_dispersion_imag
_atom_type_scat_source
C C 0.0033 0.0016 'International Tables Vol C Tables 4.2.6.8 and 6.1.1.4'
H H 0.0000 0.0000 'International Tables Vol C Tables 4.2.6.8 and 6.1.1.4'
N N 0.0061 0.0033 'International Tables Vol C Tables 4.2.6.8 and 6.1.1.4'
Cr Cr 0.3209 0.6236 'International Tables Vol C Tables 4.2.6.8 and 6.1.1.4'

loop_
_geom_angle_atom_site_label_1
_geom_angle_atom_site_label_2
_geom_angle_atom_site_label_3
_geom_angle
_geom_angle_site_symmetry_1
Cr1 Cr1 N2 104.63(6) 2_655
Cr1 Cr1 N1 104.78(6) 2_655
N2 Cr1 N1 150.58(9) .
C13 N1 C6 113.1(2) .
C13 N1 Cr1 130.64(17) .
C6 N1 Cr1 115.71(15) .
C26 N2 C19 114.0(2) .
C26 N2 Cr1 131.60(17) .
C19 N2 Cr1 114.26(15) .
C6 C1 C2 118.0(3) .
C6 C1 C7 121.8(2) .
C2 C1 C7 120.2(3) .
C3 C2 C1 121.2(3) .
C2 C3 C4 120.2(3) .
C3 C4 C5 121.5(3) .
C4 C5 C6 117.6(3) .
C4 C5 C10 121.0(3) .
C6 C5 C10 121.4(2) .
C1 C6 C5 121.5(2) .
C1 C6 N1 118.2(2) .
C5 C6 N1 120.3(2) .
C9 C7 C8 111.5(3) .
C9 C7 C1 111.1(3) .
C8 C7 C1 112.0(3) .
C5 C10 C11 113.6(3) .
C5 C10 C12 110.3(3) .
C11 C10 C12 110.6(3) .
C13 C13 N1 122.86(14) 2_655
C15 C14 C19 118.1(2) .
C15 C14 C20 119.9(2) .
C19 C14 C20 122.0(2) .
C16 C15 C14 120.8(3) .
C15 C16 C17 120.6(2) .
C16 C17 C18 120.8(3) .
C19 C18 C17 117.9(2) .
C19 C18 C23 121.9(2) .
C17 C18 C23 120.2(2) .
C18 C19 C14 121.8(2) .
C18 C19 N2 118.5(2) .
C14 C19 N2 119.6(2) .
C14 C20 C21 113.0(2) .
C14 C20 C22 109.6(3) .
C21 C20 C22 109.9(3) .
C24 C23 C18 112.2(2) .
C24 C23 C25 110.9(3) .
C18 C23 C25 110.8(2) .
C26 C26 N2 122.39(14) 2_655

loop_
_geom_bond_atom_site_label_1
_geom_bond_atom_site_label_2
_geom_bond_distance
_geom_bond_site_symmetry_2
Cr1 Cr1 1.8028(9) 2_655
Cr1 N2 1.913(2) .
Cr1 N1 1.914(2) .
N1 C13 1.373(3) .
N1 C6 1.452(3) .
N2 C26 1.362(3) .
N2 C19 1.451(3) .
C1 C6 1.401(4) .
C1 C2 1.402(4) .
C1 C7 1.522(4) .
C2 C3 1.366(5) .
C3 C4 1.374(5) .
C4 C5 1.402(4) .
C5 C6 1.403(4) .
C5 C10 1.517(4) .
C7 C9 1.506(5) .
C7 C8 1.517(5) .
C10 C11 1.520(4) .
C10 C12 1.537(5) .
C13 C13 1.345(5) 2_655
C14 C15 1.395(4) .
C14 C19 1.407(4) .
C14 C20 1.521(4) .
C15 C16 1.379(4) .
C16 C17 1.382(4) .
C17 C18 1.400(4) .
C18 C19 1.401(4) .
C18 C23 1.533(4) .
C20 C21 1.527(4) .
C20 C22 1.548(5) .
C23 C24 1.517(4) .
C23 C25 1.534(4) .
C26 C26 1.354(5) 2_655

loop_
_geom_torsion_atom_site_label_1
_geom_torsion_atom_site_label_2
_geom_torsion_atom_site_label_3
_geom_torsion_atom_site_label_4
_geom_torsion
_geom_torsion_site_symmetry_1
_geom_torsion_site_symmetry_4
Cr1 Cr1 N1 C13 -16.9(2) 2_655 .
N2 Cr1 N1 C13 165.0(2) . .
Cr1 Cr1 N1 C6 154.00(16) 2_655 .
N2 Cr1 N1 C6 -24.1(3) . .
Cr1 Cr1 N2 C26 -15.3(3) 2_655 .
N1 Cr1 N2 C26 162.8(2) . .
Cr1 Cr1 N2 C19 160.70(15) 2_655 .
N1 Cr1 N2 C19 -21.2(3) . .
C6 C1 C2 C3 0.0(4) . .
C7 C1 C2 C3 179.5(3) . .
C1 C2 C3 C4 -1.2(4) . .
C2 C3 C4 C5 1.0(4) . .
C3 C4 C5 C6 0.4(4) . .
C3 C4 C5 C10 177.7(3) . .
C2 C1 C6 C5 1.4(4) . .
C7 C1 C6 C5 -178.1(2) . .
C2 C1 C6 N1 -177.4(2) . .
C7 C1 C6 N1 3.0(4) . .
C4 C5 C6 C1 -1.6(4) . .
C10 C5 C6 C1 -178.9(3) . .
C4 C5 C6 N1 177.2(2) . .
C10 C5 C6 N1 -0.1(4) . .
C13 N1 C6 C1 78.3(3) . .
Cr1 N1 C6 C1 -94.2(2) . .
C13 N1 C6 C5 -100.5(3) . .
Cr1 N1 C6 C5 87.0(2) . .
C6 C1 C7 C9 114.3(3) . .
C2 C1 C7 C9 -65.2(4) . .
C6 C1 C7 C8 -120.2(3) . .
C2 C1 C7 C8 60.3(4) . .
C4 C5 C10 C11 35.7(4) . .
C6 C5 C10 C11 -147.0(3) . .
C4 C5 C10 C12 -89.2(3) . .
C6 C5 C10 C12 88.1(3) . .
C6 N1 C13 C13 -167.8(3) . 2_655
Cr1 N1 C13 C13 3.3(5) . 2_655
C19 C14 C15 C16 -0.3(4) . .
C20 C14 C15 C16 176.8(3) . .
C14 C15 C16 C17 0.1(4) . .
C15 C16 C17 C18 0.2(4) . .
C16 C17 C18 C19 -0.4(4) . .
C16 C17 C18 C23 -178.0(3) . .
C17 C18 C19 C14 0.2(4) . .
C23 C18 C19 C14 177.8(2) . .
C17 C18 C19 N2 -178.4(2) . .
C23 C18 C19 N2 -0.9(4) . .
C15 C14 C19 C18 0.1(4) . .
C20 C14 C19 C18 -176.9(2) . .
C15 C14 C19 N2 178.7(2) . .
C20 C14 C19 N2 1.7(4) . .
C26 N2 C19 C18 85.2(3) . .
Cr1 N2 C19 C18 -91.5(2) . .
C26 N2 C19 C14 -93.5(3) . .
Cr1 N2 C19 C14 89.8(2) . .
C15 C14 C20 C21 48.6(4) . .
C19 C14 C20 C21 -134.5(3) . .
C15 C14 C20 C22 -74.3(3) . .
C19 C14 C20 C22 102.6(3) . .
C19 C18 C23 C24 131.7(3) . .
C17 C18 C23 C24 -50.8(4) . .
C19 C18 C23 C25 -103.6(3) . .
C17 C18 C23 C25 73.9(3) . .
C19 N2 C26 C26 -172.9(4) . 2_655
Cr1 N2 C26 C26 3.1(6) . 2_655
